data_7102100
loop_
_publ_author_name
'Vasudevan, Kalyan'
'Cowley, Alan H'

_publ_section_title
;
 Synthesis and structures of 1,2-bis(imino)acenaphthene (BIAN)
 lanthanide complexes that involve the transfer of zero, one, or two
 electrons.
;
_journal_issue 33
_journal_name_full 'Chemical communications (Cambridge, England)'
_journal_page_first 3464
_journal_page_last 3466
_journal_paper_doi 10.1039/b708758f
_journal_year 2007
_chemical_formula_moiety 'C53 H76 Eu N2'
_chemical_formula_sum 'C53 H76 Eu N2'
_chemical_formula_weight 892.50
_space_group_IT_number 14
_symmetry_cell_setting monoclinic
_symmetry_space_group_name_Hall '-P 2yn'
_symmetry_space_group_name_H-M 'P 1 21/n 1'
_atom_sites_solution_hydrogens geom
_atom_sites_solution_primary direct
_atom_sites_solution_secondary difmap
_cell_angle_alpha 90.000(5)
_cell_angle_beta 94.739(5)
_cell_angle_gamma 90.000(5)
_cell_formula_units_Z 4
_cell_length_a 10.250(5)
_cell_length_b 18.436(5)
_cell_length_c 23.258(5)
_cell_measurement_temperature 153(2)
_cell_volume 4380(3)
_computing_cell_refinement 'Collect software, Nonius B.V. 1998'
_computing_data_collection 'Collect software, Nonius B.V. 1998'
_computing_data_reduction
;
DENZO and Scalepack (Otwinoski and Minor, 1997)
;
_computing_molecular_graphics 'XP SHELXTL/PC, Siemens Analytical'
_computing_structure_refinement 'XL SHELXTL/PC, Siemens Analytical'
_computing_structure_solution
;
SIR97 - Altomare A., Burla M.C., Camalli M., Cascarano G.L., Giacovazzo C.,
Guagliardi A., Moliterni A.G.G., Polidori G.,Spagna R.
;
_diffrn_ambient_temperature 153(2)
_diffrn_measured_fraction_theta_full 0.997
_diffrn_measured_fraction_theta_max 0.997
_diffrn_measurement_device_type 'Nonius Kappa CCD'
_diffrn_measurement_method \w-scan
_diffrn_radiation_monochromator graphite
_diffrn_radiation_source 'fine-focus sealed tube'
_diffrn_radiation_type MoK\a
_diffrn_radiation_wavelength 0.71073
_diffrn_reflns_av_R_equivalents 0.0358
_diffrn_reflns_av_sigmaI/netI 0.0674
_diffrn_reflns_limit_h_max 13
_diffrn_reflns_limit_h_min -13
_diffrn_reflns_limit_k_max 23
_diffrn_reflns_limit_k_min -22
_diffrn_reflns_limit_l_max 30
_diffrn_reflns_limit_l_min -30
_diffrn_reflns_number 16952
_diffrn_reflns_theta_full 27.49
_diffrn_reflns_theta_max 27.49
_diffrn_reflns_theta_min 1.41
_exptl_absorpt_coefficient_mu 1.470
_exptl_absorpt_correction_type none
_exptl_absorpt_process_details 'DENZO and Scalepack (Otwinoski and Minor, 1997)'
_exptl_crystal_colour Red
_exptl_crystal_density_diffrn 1.354
_exptl_crystal_density_method 'not measured'
_exptl_crystal_description Block
_exptl_crystal_F_000 1884
_exptl_crystal_size_max .2
_exptl_crystal_size_mid .2
_exptl_crystal_size_min .15
_refine_diff_density_max 1.899
_refine_diff_density_min -1.514
_refine_diff_density_rms 0.240
_refine_ls_extinction_method none
_refine_ls_goodness_of_fit_ref 1.062
_refine_ls_hydrogen_treatment constr
_refine_ls_matrix_type full
_refine_ls_number_parameters 466
_refine_ls_number_reflns 10032
_refine_ls_number_restraints 0
_refine_ls_restrained_S_all 1.062
_refine_ls_R_factor_all 0.0712
_refine_ls_R_factor_gt 0.0444
_refine_ls_shift/su_max 0.008
_refine_ls_shift/su_mean 0.000
_refine_ls_structure_factor_coef Fsqd
_refine_ls_weighting_details 'calc w=1/[\s^2^(Fo^2^)+(0.0724P)^2^+0.0000P] where P=(Fo^2^+2Fc^2^)/3'
_refine_ls_weighting_scheme calc
_refine_ls_wR_factor_gt 0.1194
_refine_ls_wR_factor_ref 0.1319
_reflns_number_gt 7080
_reflns_number_total 10032
_reflns_threshold_expression >2sigma(I)
_cod_data_source_file b708758f.txt
_cod_data_source_block ccdkvjm007_squeezed
_cod_original_sg_symbol_Hall -P2yn
_cod_original_sg_symbol_H-M p21/n
_cod_database_code 7102100

loop_
_symmetry_equiv_pos_as_xyz
'x, y, z'
'-x+1/2, y+1/2, -z+1/2'
'-x, -y, -z'
'x-1/2, -y-1/2, z-1/2'

loop_
_atom_site_label
_atom_site_type_symbol
_atom_site_fract_x
_atom_site_fract_y
_atom_site_fract_z
_atom_site_U_iso_or_equiv
_atom_site_adp_type
_atom_site_occupancy
_atom_site_symmetry_multiplicity
_atom_site_calc_flag
_atom_site_refinement_flags
C1 C 0.4734(4) 0.1187(2) 0.86839(17) 0.0248(9) Uani 1 1 d .
C2 C 0.4641(4) 0.1273(2) 0.93117(18) 0.0297(10) Uani 1 1 d .
C3 C 0.3849(5) 0.0998(3) 0.9715(2) 0.0421(12) Uani 1 1 d .
H3 H 0.3202 0.0660 0.9607 0.050 Uiso 1 1 calc R
C4 C 0.4039(6) 0.1237(3) 1.0294(2) 0.0565(15) Uani 1 1 d .
H4 H 0.3495 0.1054 1.0560 0.068 Uiso 1 1 calc R
C5 C 0.4982(6) 0.1724(3) 1.0479(2) 0.0553(15) Uani 1 1 d .
H5 H 0.5074 0.1862 1.0865 0.066 Uiso 1 1 calc R
C6 C 0.5824(5) 0.2021(3) 1.0088(2) 0.0453(13) Uani 1 1 d .
C7 C 0.5621(4) 0.1778(2) 0.95082(19) 0.0339(11) Uani 1 1 d .
C8 C 0.6830(6) 0.2534(3) 1.0224(2) 0.0534(15) Uani 1 1 d .
H8 H 0.7006 0.2694 1.0601 0.064 Uiso 1 1 calc R
C9 C 0.7539(5) 0.2790(3) 0.9798(2) 0.0536(15) Uani 1 1 d .
H9 H 0.8179 0.3138 0.9891 0.064 Uiso 1 1 calc R
C10 C 0.7344(5) 0.2549(3) 0.9221(2) 0.0461(13) Uani 1 1 d .
H10 H 0.7857 0.2733 0.8943 0.055 Uiso 1 1 calc R
C11 C 0.6385(4) 0.2038(2) 0.90706(19) 0.0314(10) Uani 1 1 d .
C12 C 0.5898(4) 0.1661(2) 0.85252(18) 0.0262(9) Uani 1 1 d .
C13 C 0.2902(4) 0.0381(2) 0.83578(19) 0.0285(10) Uani 1 1 d .
C14 C 0.3251(5) -0.0263(3) 0.8757(2) 0.0416(12) Uani 1 1 d .
H14A H 0.3664 -0.0634 0.8547 0.062 Uiso 1 1 calc R
H14B H 0.2469 -0.0453 0.8901 0.062 Uiso 1 1 calc R
H14C H 0.3841 -0.0105 0.9075 0.062 Uiso 1 1 calc R
C15 C 0.1793(4) 0.0859(3) 0.8555(2) 0.0404(12) Uani 1 1 d .
H15A H 0.2076 0.1088 0.8915 0.061 Uiso 1 1 calc R
H15B H 0.1038 0.0564 0.8604 0.061 Uiso 1 1 calc R
H15C H 0.1572 0.1225 0.8269 0.061 Uiso 1 1 calc R
C16 C 0.2466(4) 0.0094(3) 0.7761(2) 0.0354(11) Uani 1 1 d .
H16A H 0.2253 0.0493 0.7505 0.053 Uiso 1 1 calc R
H16B H 0.1708 -0.0208 0.7782 0.053 Uiso 1 1 calc R
H16C H 0.3160 -0.0186 0.7618 0.053 Uiso 1 1 calc R
C17 C 0.7328(4) 0.2106(2) 0.7813(2) 0.0340(11) Uani 1 1 d .
C18 C 0.8654(4) 0.1894(3) 0.8139(2) 0.0458(13) Uani 1 1 d .
H18A H 0.8524 0.1790 0.8534 0.069 Uiso 1 1 calc R
H18B H 0.9261 0.2288 0.8121 0.069 Uiso 1 1 calc R
H18C H 0.8997 0.1472 0.7962 0.069 Uiso 1 1 calc R
C19 C 0.6988(5) 0.2905(3) 0.7840(2) 0.0446(13) Uani 1 1 d .
H19A H 0.6278 0.3011 0.7557 0.067 Uiso 1 1 calc R
H19B H 0.7738 0.3190 0.7762 0.067 Uiso 1 1 calc R
H19C H 0.6733 0.3021 0.8217 0.067 Uiso 1 1 calc R
C20 C 0.7386(5) 0.1915(3) 0.7177(2) 0.0447(13) Uani 1 1 d .
H20A H 0.6571 0.2041 0.6967 0.067 Uiso 1 1 d R
H20B H 0.8085 0.2178 0.7022 0.067 Uiso 1 1 d R
H20C H 0.7536 0.1404 0.7141 0.067 Uiso 1 1 d R
C21 C 0.5436(5) -0.0796(2) 0.7284(2) 0.0343(11) Uani 1 1 d .
C22 C 0.6435(5) -0.0492(3) 0.7647(2) 0.0432(13) Uani 1 1 d .
C23 C 0.7324(4) -0.0144(3) 0.7297(2) 0.0381(12) Uani 1 1 d .
C24 C 0.6815(4) -0.0245(2) 0.6719(2) 0.0326(10) Uani 1 1 d .
C25 C 0.5655(4) -0.0649(2) 0.6722(2) 0.0338(11) Uani 1 1 d .
C26 C 0.4424(5) -0.1361(3) 0.7446(3) 0.0634(17) Uani 1 1 d .
H26A H 0.4680 -0.1833 0.7322 0.095 Uiso 1 1 calc R
H26B H 0.3581 -0.1240 0.7260 0.095 Uiso 1 1 calc R
H26C H 0.4380 -0.1362 0.7857 0.095 Uiso 1 1 calc R
C27 C 0.6676(7) -0.0617(4) 0.8295(2) 0.0680(19) Uani 1 1 d .
H27A H 0.5878 -0.0772 0.8446 0.102 Uiso 1 1 calc R
H27B H 0.6970 -0.0174 0.8480 0.102 Uiso 1 1 calc R
H27C H 0.7333 -0.0985 0.8366 0.102 Uiso 1 1 calc R
C28 C 0.8693(5) 0.0083(3) 0.7514(3) 0.079(2) Uani 1 1 d .
H28A H 0.9236 -0.0339 0.7573 0.118 Uiso 1 1 calc R
H28B H 0.8666 0.0339 0.7872 0.118 Uiso 1 1 calc R
H28C H 0.9049 0.0394 0.7235 0.118 Uiso 1 1 calc R
C29 C 0.7523(7) -0.0016(4) 0.6211(3) 0.072(2) Uani 1 1 d .
H29A H 0.7205 -0.0292 0.5878 0.108 Uiso 1 1 calc R
H29B H 0.8444 -0.0102 0.6292 0.108 Uiso 1 1 calc R
H29C H 0.7374 0.0490 0.6138 0.108 Uiso 1 1 calc R
C30 C 0.4931(6) -0.0995(3) 0.6198(2) 0.0559(15) Uani 1 1 d .
H30A H 0.5035 -0.1512 0.6218 0.084 Uiso 1 1 calc R
H30B H 0.5282 -0.0817 0.5855 0.084 Uiso 1 1 calc R
H30C H 0.4018 -0.0876 0.6188 0.084 Uiso 1 1 calc R
C31 C 0.2713(4) 0.1588(2) 0.66730(19) 0.0303(10) Uani 1 1 d .
C32 C 0.3778(4) 0.2057(3) 0.65690(19) 0.0336(11) Uani 1 1 d .
C33 C 0.4492(5) 0.1718(3) 0.6151(2) 0.0413(13) Uani 1 1 d .
C34 C 0.3895(6) 0.1050(3) 0.6000(2) 0.0500(14) Uani 1 1 d .
C35 C 0.2802(5) 0.0975(3) 0.6321(2) 0.0366(11) Uani 1 1 d .
C36 C 0.1593(5) 0.1819(3) 0.7009(2) 0.0485(14) Uani 1 1 d .
H36A H 0.1144 0.2220 0.6817 0.073 Uiso 1 1 calc R
H36B H 0.1923 0.1965 0.7390 0.073 Uiso 1 1 calc R
H36C H 0.0996 0.1421 0.7035 0.073 Uiso 1 1 calc R
C37 C 0.3891(5) 0.2830(3) 0.6790(3) 0.0570(15) Uani 1 1 d .
H37A H 0.4714 0.3031 0.6702 0.086 Uiso 1 1 calc R
H37B H 0.3839 0.2832 0.7201 0.086 Uiso 1 1 calc R
H37C H 0.3190 0.3116 0.6609 0.086 Uiso 1 1 calc R
C38 C 0.5585(5) 0.2038(4) 0.5840(3) 0.083(2) Uani 1 1 d .
H38A H 0.5311 0.2082 0.5437 0.124 Uiso 1 1 calc R
H38B H 0.6338 0.1727 0.5889 0.124 Uiso 1 1 calc R
H38C H 0.5804 0.2508 0.5997 0.124 Uiso 1 1 calc R
C39 C 0.4257(9) 0.0596(4) 0.5506(2) 0.100(3) Uani 1 1 d .
H39A H 0.3527 0.0297 0.5373 0.151 Uiso 1 1 calc R
H39B H 0.4990 0.0293 0.5630 0.151 Uiso 1 1 calc R
H39C H 0.4489 0.0905 0.5199 0.151 Uiso 1 1 calc R
C40 C 0.1831(6) 0.0354(3) 0.6267(3) 0.0682(19) Uani 1 1 d .
H40A H 0.1677 0.0216 0.5869 0.102 Uiso 1 1 calc R
H40B H 0.1021 0.0504 0.6410 0.102 Uiso 1 1 calc R
H40C H 0.2178 -0.0053 0.6487 0.102 Uiso 1 1 calc R
C41 C 0.4442(12) 0.3916(8) 1.0164(6) 0.253(10) Uani 1 1 d .
H41A H 0.4070 0.4394 1.0167 0.379 Uiso 1 1 calc R
H41B H 0.5379 0.3952 1.0180 0.379 Uiso 1 1 calc R
H41C H 0.4196 0.3649 1.0493 0.379 Uiso 1 1 calc R
C42 C 0.3963(8) 0.3544(4) 0.9641(4) 0.078(2) Uani 1 1 d .
C43 C 0.4450(7) 0.3647(4) 0.9090(5) 0.097(3) Uani 1 1 d .
H43 H 0.5140 0.3960 0.9035 0.117 Uiso 1 1 calc R
C44 C 0.3788(8) 0.3221(4) 0.8610(3) 0.073(2) Uani 1 1 d .
H44 H 0.4028 0.3274 0.8235 0.088 Uiso 1 1 calc R
C45 C 0.2887(9) 0.2784(5) 0.8721(5) 0.090(3) Uani 1 1 d .
H45 H 0.2513 0.2500 0.8420 0.109 Uiso 1 1 calc R
C46 C 0.2458(9) 0.2707(6) 0.9217(6) 0.113(3) Uani 1 1 d .
H46 H 0.1771 0.2388 0.9263 0.135 Uiso 1 1 calc R
C47 C 0.2966(8) 0.3065(5) 0.9657(4) 0.086(3) Uani 1 1 d .
H47 H 0.2621 0.2989 1.0010 0.104 Uiso 1 1 calc R
N1 N 0.4082(3) 0.08377(17) 0.82707(15) 0.0237(8) Uani 1 1 d .
N2 N 0.6233(3) 0.16501(18) 0.80081(15) 0.0240(8) Uani 1 1 d .
Eu1 Eu 0.498432(18) 0.076841(11) 0.717078(8) 0.02192(9) Uani 1 1 d .

loop_
_atom_site_aniso_label
_atom_site_aniso_U_11
_atom_site_aniso_U_22
_atom_site_aniso_U_33
_atom_site_aniso_U_23
_atom_site_aniso_U_13
_atom_site_aniso_U_12
C1 0.024(2) 0.024(2) 0.025(2) -0.0021(18) -0.0038(16) 0.0066(17)
C2 0.033(2) 0.031(3) 0.024(2) -0.0007(19) -0.0031(18) 0.0066(19)
C3 0.055(3) 0.045(3) 0.026(3) 0.004(2) 0.001(2) 0.005(2)
C4 0.076(4) 0.073(4) 0.020(3) 0.006(3) 0.007(3) 0.006(3)
C5 0.080(4) 0.063(4) 0.022(3) -0.002(3) -0.002(3) 0.016(3)
C6 0.064(3) 0.044(3) 0.026(3) -0.007(2) -0.010(2) 0.016(3)
C7 0.042(3) 0.032(3) 0.027(2) -0.003(2) -0.0091(19) 0.010(2)
C8 0.070(4) 0.048(4) 0.038(3) -0.020(3) -0.022(3) 0.007(3)
C9 0.065(4) 0.043(3) 0.048(4) -0.019(3) -0.021(3) -0.003(3)
C10 0.047(3) 0.040(3) 0.049(3) -0.009(2) -0.010(2) -0.005(2)
C11 0.033(2) 0.031(3) 0.028(2) -0.003(2) -0.0083(18) 0.0009(19)
C12 0.029(2) 0.021(2) 0.028(2) 0.0007(18) -0.0054(17) 0.0039(17)
C13 0.021(2) 0.032(3) 0.033(3) 0.002(2) 0.0048(17) -0.0038(18)
C14 0.042(3) 0.037(3) 0.046(3) 0.010(2) 0.005(2) -0.008(2)
C15 0.026(2) 0.051(3) 0.045(3) 0.004(2) 0.007(2) 0.004(2)
C16 0.025(2) 0.036(3) 0.044(3) -0.004(2) -0.0036(19) -0.0058(19)
C17 0.029(2) 0.031(3) 0.042(3) 0.000(2) 0.0023(19) -0.0090(19)
C18 0.029(2) 0.044(3) 0.065(4) -0.003(3) 0.004(2) -0.010(2)
C19 0.040(3) 0.037(3) 0.056(3) 0.005(3) -0.002(2) -0.013(2)
C20 0.041(3) 0.048(3) 0.046(3) 0.007(3) 0.011(2) -0.012(2)
C21 0.035(2) 0.022(2) 0.047(3) 0.008(2) 0.009(2) 0.0045(19)
C22 0.065(3) 0.036(3) 0.028(3) 0.003(2) 0.001(2) 0.028(3)
C23 0.026(2) 0.030(3) 0.057(3) -0.009(2) -0.007(2) 0.0055(19)
C24 0.038(2) 0.025(2) 0.037(3) 0.005(2) 0.013(2) 0.0122(19)
C25 0.036(3) 0.025(3) 0.039(3) -0.003(2) -0.003(2) 0.0083(19)
C26 0.062(4) 0.037(3) 0.094(5) -0.002(3) 0.026(3) -0.004(3)
C27 0.088(5) 0.082(5) 0.033(3) 0.006(3) 0.000(3) 0.031(4)
C28 0.036(3) 0.050(4) 0.148(7) -0.015(4) -0.011(4) 0.007(3)
C29 0.097(5) 0.067(4) 0.058(4) 0.016(3) 0.039(4) 0.029(4)
C30 0.070(4) 0.040(3) 0.054(4) -0.014(3) -0.016(3) 0.007(3)
C31 0.030(2) 0.032(3) 0.027(2) 0.003(2) -0.0049(18) 0.0094(19)
C32 0.039(3) 0.032(3) 0.028(3) 0.009(2) -0.0043(19) 0.010(2)
C33 0.042(3) 0.056(3) 0.027(3) 0.021(2) 0.005(2) 0.019(2)
C34 0.080(4) 0.049(3) 0.019(3) -0.002(2) -0.004(2) 0.036(3)
C35 0.048(3) 0.032(3) 0.026(3) -0.001(2) -0.016(2) 0.008(2)
C36 0.039(3) 0.060(4) 0.047(3) 0.011(3) 0.009(2) 0.020(2)
C37 0.059(3) 0.041(3) 0.068(4) 0.008(3) -0.012(3) 0.005(3)
C38 0.054(4) 0.141(7) 0.056(4) 0.060(4) 0.019(3) 0.029(4)
C39 0.186(8) 0.094(5) 0.018(3) -0.006(3) -0.010(4) 0.092(6)
C40 0.088(4) 0.046(4) 0.063(4) -0.001(3) -0.045(3) -0.003(3)
C41 0.201(13) 0.289(16) 0.242(15) -0.213(14) -0.142(12) 0.169(12)
C42 0.067(4) 0.072(5) 0.092(6) -0.042(4) -0.010(4) 0.032(4)
C43 0.062(4) 0.048(4) 0.187(10) 0.028(5) 0.039(5) 0.025(3)
C44 0.096(6) 0.063(5) 0.062(5) 0.013(4) 0.014(4) 0.047(4)
C45 0.085(6) 0.064(5) 0.117(8) 0.000(6) -0.022(5) 0.033(5)
C46 0.086(6) 0.104(8) 0.146(10) 0.026(8) -0.002(7) 0.042(5)
C47 0.079(5) 0.116(7) 0.064(5) 0.013(5) 0.007(4) 0.050(5)
N1 0.0199(17) 0.028(2) 0.0232(19) 0.0058(15) -0.0008(14) 0.0021(14)
N2 0.0249(17) 0.0203(18) 0.026(2) 0.0028(15) 0.0007(14) -0.0054(14)
Eu1 0.02299(13) 0.02287(13) 0.01960(13) 0.00046(9) -0.00011(8) 0.00182(8)

loop_
_atom_type_symbol
_atom_type_description
_atom_type_scat_dispersion_real
_atom_type_scat_dispersion_imag
_atom_type_scat_source
C C 0.0033 0.0016 'International Tables Vol C Tables 4.2.6.8 and 6.1.1.4'
H H 0.0000 0.0000 'International Tables Vol C Tables 4.2.6.8 and 6.1.1.4'
N N 0.0061 0.0033 'International Tables Vol C Tables 4.2.6.8 and 6.1.1.4'
Eu Eu -0.1578 3.6682 'International Tables Vol C Tables 4.2.6.8 and 6.1.1.4'

loop_
_geom_angle_atom_site_label_1
_geom_angle_atom_site_label_2
_geom_angle_atom_site_label_3
_geom_angle
N1 C1 C2 135.6(4)
N1 C1 C12 117.7(4)
C2 C1 C12 106.8(3)
C3 C2 C7 117.5(4)
C3 C2 C1 135.9(4)
C7 C2 C1 106.7(4)
C2 C3 C4 119.2(5)
C2 C3 H3 120.4
C4 C3 H3 120.4
C5 C4 C3 122.9(5)
C5 C4 H4 118.5
C3 C4 H4 118.5
C4 C5 C6 120.5(5)
C4 C5 H5 119.8
C6 C5 H5 119.8
C5 C6 C7 116.1(5)
C5 C6 C8 125.9(5)
C7 C6 C8 118.0(5)
C2 C7 C11 114.1(4)
C2 C7 C6 123.9(5)
C11 C7 C6 122.0(4)
C9 C8 C6 119.5(5)
C9 C8 H8 120.3
C6 C8 H8 120.3
C8 C9 C10 122.7(5)
C8 C9 H9 118.6
C10 C9 H9 118.6
C11 C10 C9 119.7(5)
C11 C10 H10 120.1
C9 C10 H10 120.1
C10 C11 C7 118.1(4)
C10 C11 C12 135.2(4)
C7 C11 C12 106.7(4)
N2 C12 C11 135.2(4)
N2 C12 C1 119.2(4)
C11 C12 C1 105.6(4)
N1 C13 C16 104.6(3)
N1 C13 C14 111.4(3)
C16 C13 C14 108.7(4)
N1 C13 C15 110.1(4)
C16 C13 C15 107.7(4)
C14 C13 C15 113.9(4)
C13 C14 H14A 109.5
C13 C14 H14B 109.5
H14A C14 H14B 109.5
C13 C14 H14C 109.5
H14A C14 H14C 109.5
H14B C14 H14C 109.5
C13 C15 H15A 109.5
C13 C15 H15B 109.5
H15A C15 H15B 109.5
C13 C15 H15C 109.5
H15A C15 H15C 109.5
H15B C15 H15C 109.5
C13 C16 H16A 109.5
C13 C16 H16B 109.5
H16A C16 H16B 109.5
C13 C16 H16C 109.5
H16A C16 H16C 109.5
H16B C16 H16C 109.5
N2 C17 C19 110.5(4)
N2 C17 C20 104.7(3)
C19 C17 C20 106.9(4)
N2 C17 C18 111.0(4)
C19 C17 C18 114.8(4)
C20 C17 C18 108.3(4)
C17 C18 H18A 109.5
C17 C18 H18B 109.5
H18A C18 H18B 109.5
C17 C18 H18C 109.5
H18A C18 H18C 109.5
H18B C18 H18C 109.5
C17 C19 H19A 109.5
C17 C19 H19B 109.5
H19A C19 H19B 109.5
C17 C19 H19C 109.5
H19A C19 H19C 109.5
H19B C19 H19C 109.5
C17 C20 Eu1 93.7(3)
C17 C20 H20A 109.5
Eu1 C20 H20A 61.8
C17 C20 H20B 109.7
Eu1 C20 H20B 156.6
H20A C20 H20B 109.5
C17 C20 H20C 109.2
Eu1 C20 H20C 59.1
H20A C20 H20C 109.5
H20B C20 H20C 109.5
C25 C21 C22 109.2(4)
C25 C21 C26 122.2(5)
C22 C21 C26 127.1(5)
C25 C21 Eu1 75.9(3)
C22 C21 Eu1 76.1(3)
C26 C21 Eu1 125.7(3)
C21 C22 C23 108.0(4)
C21 C22 C27 126.1(5)
C23 C22 C27 125.0(5)
C21 C22 Eu1 76.4(3)
C23 C22 Eu1 75.8(3)
C27 C22 Eu1 122.0(3)
C24 C23 C22 106.3(4)
C24 C23 C28 127.9(5)
C22 C23 C28 123.7(5)
C24 C23 Eu1 75.2(2)
C22 C23 Eu1 76.0(3)
C28 C23 Eu1 127.3(3)
C25 C24 C23 108.2(4)
C25 C24 C29 128.2(5)
C23 C24 C29 123.3(5)
C25 C24 Eu1 76.5(2)
C23 C24 Eu1 76.7(2)
C29 C24 Eu1 118.3(3)
C21 C25 C24 108.3(4)
C21 C25 C30 125.2(5)
C24 C25 C30 125.3(5)
C21 C25 Eu1 76.9(3)
C24 C25 Eu1 75.5(2)
C30 C25 Eu1 123.4(3)
C21 C26 H26A 109.5
C21 C26 H26B 109.5
H26A C26 H26B 109.5
C21 C26 H26C 109.5
H26A C26 H26C 109.5
H26B C26 H26C 109.5
C22 C27 H27A 109.5
C22 C27 H27B 109.5
H27A C27 H27B 109.5
C22 C27 H27C 109.5
H27A C27 H27C 109.5
H27B C27 H27C 109.5
C23 C28 H28A 109.5
C23 C28 H28B 109.5
H28A C28 H28B 109.5
C23 C28 H28C 109.5
H28A C28 H28C 109.5
H28B C28 H28C 109.5
C24 C29 H29A 109.5
C24 C29 H29B 109.5
H29A C29 H29B 109.5
C24 C29 H29C 109.5
H29A C29 H29C 109.5
H29B C29 H29C 109.5
C25 C30 H30A 109.5
C25 C30 H30B 109.5
H30A C30 H30B 109.5
C25 C30 H30C 109.5
H30A C30 H30C 109.5
H30B C30 H30C 109.5
C35 C31 C32 107.5(4)
C35 C31 C36 128.4(4)
C32 C31 C36 122.9(4)
C35 C31 Eu1 74.2(2)
C32 C31 Eu1 77.6(2)
C36 C31 Eu1 123.8(3)
C33 C32 C31 107.2(4)
C33 C32 C37 128.4(5)
C31 C32 C37 123.3(4)
C33 C32 Eu1 75.6(3)
C31 C32 Eu1 74.4(2)
C37 C32 Eu1 125.0(3)
C34 C33 C32 108.6(4)
C34 C33 C38 123.4(5)
C32 C33 C38 127.4(6)
C34 C33 Eu1 74.0(3)
C32 C33 Eu1 76.9(3)
C38 C33 Eu1 122.2(3)
C35 C34 C33 107.7(4)
C35 C34 C39 127.9(7)
C33 C34 C39 123.5(6)
C35 C34 Eu1 75.3(3)
C33 C34 Eu1 78.3(3)
C39 C34 Eu1 121.4(3)
C34 C35 C31 109.0(4)
C34 C35 C40 125.3(5)
C31 C35 C40 125.7(5)
C34 C35 Eu1 76.7(3)
C31 C35 Eu1 77.9(2)
C40 C35 Eu1 115.1(3)
C31 C36 H36A 109.5
C31 C36 H36B 109.5
H36A C36 H36B 109.5
C31 C36 H36C 109.5
H36A C36 H36C 109.5
H36B C36 H36C 109.5
C32 C37 H37A 109.5
C32 C37 H37B 109.5
H37A C37 H37B 109.5
C32 C37 H37C 109.5
H37A C37 H37C 109.5
H37B C37 H37C 109.5
C33 C38 H38A 109.5
C33 C38 H38B 109.5
H38A C38 H38B 109.5
C33 C38 H38C 109.5
H38A C38 H38C 109.5
H38B C38 H38C 109.5
C34 C39 H39A 109.5
C34 C39 H39B 109.5
H39A C39 H39B 109.5
C34 C39 H39C 109.5
H39A C39 H39C 109.5
H39B C39 H39C 109.5
C35 C40 H40A 109.5
C35 C40 H40B 109.5
H40A C40 H40B 109.5
C35 C40 H40C 109.5
H40A C40 H40C 109.5
H40B C40 H40C 109.5
C42 C41 H41A 109.5
C42 C41 H41B 109.5
H41A C41 H41B 109.5
C42 C41 H41C 109.5
H41A C41 H41C 109.5
H41B C41 H41C 109.5
C47 C42 C43 115.6(7)
C47 C42 C41 119.4(11)
C43 C42 C41 125.0(11)
C42 C43 C44 115.7(7)
C42 C43 H43 122.1
C44 C43 H43 122.1
C45 C44 C43 118.6(8)
C45 C44 H44 120.7
C43 C44 H44 120.7
C44 C45 C46 124.4(11)
C44 C45 H45 117.8
C46 C45 H45 117.8
C45 C46 C47 120.9(11)
C45 C46 H46 119.5
C47 C46 H46 119.5
C46 C47 C42 124.6(9)
C46 C47 H47 117.7
C42 C47 H47 117.7
C1 N1 C13 123.4(4)
C1 N1 Eu1 120.8(3)
C13 N1 Eu1 115.4(2)
C12 N2 C17 122.8(4)
C12 N2 Eu1 121.8(3)
C17 N2 Eu1 115.4(3)
N2 Eu1 N1 59.84(10)
N2 Eu1 C35 133.76(12)
N1 Eu1 C35 108.96(12)
N2 Eu1 C34 132.43(14)
N1 Eu1 C34 136.05(13)
C35 Eu1 C34 28.05(15)
N2 Eu1 C24 110.92(12)
N1 Eu1 C24 129.27(11)
C35 Eu1 C24 108.94(14)
C34 Eu1 C24 89.18(13)
N2 Eu1 C25 131.99(11)
N1 Eu1 C25 118.29(12)
C35 Eu1 C25 93.75(13)
C34 Eu1 C25 84.74(14)
C24 Eu1 C25 27.92(13)
N2 Eu1 C23 86.54(12)
N1 Eu1 C23 105.39(13)
C35 Eu1 C23 136.68(14)
C34 Eu1 C23 116.45(14)
C24 Eu1 C23 28.04(13)
C25 Eu1 C23 45.97(13)
N2 Eu1 C22 90.53(13)
N1 Eu1 C22 83.46(12)
C35 Eu1 C22 134.82(15)
C34 Eu1 C22 129.85(14)
C24 Eu1 C22 45.82(13)
C25 Eu1 C22 45.30(14)
C23 Eu1 C22 28.18(14)
N2 Eu1 C21 117.02(13)
N1 Eu1 C21 91.39(12)
C35 Eu1 C21 107.43(14)
C34 Eu1 C21 107.83(15)
C24 Eu1 C21 45.38(13)
C25 Eu1 C21 27.13(13)
C23 Eu1 C21 45.77(14)
C22 Eu1 C21 27.45(15)
N2 Eu1 C31 106.32(11)
N1 Eu1 C31 91.49(11)
C35 Eu1 C31 27.90(12)
C34 Eu1 C31 46.07(13)
C24 Eu1 C31 134.76(13)
C25 Eu1 C31 121.55(13)
C23 Eu1 C31 162.51(14)
C22 Eu1 C31 157.01(15)
C21 Eu1 C31 131.10(14)
N2 Eu1 C33 104.79(14)
N1 Eu1 C33 131.31(12)
C35 Eu1 C33 45.67(14)
C34 Eu1 C33 27.75(15)
C24 Eu1 C33 99.37(13)
C25 Eu1 C33 105.83(15)
C23 Eu1 C33 120.31(14)
C22 Eu1 C33 145.17(13)
C21 Eu1 C33 132.06(15)
C31 Eu1 C33 45.67(12)
N2 Eu1 C32 90.70(11)
N1 Eu1 C32 103.78(11)
C35 Eu1 C32 45.85(13)
C34 Eu1 C32 45.82(14)
C24 Eu1 C32 126.82(13)
C25 Eu1 C32 130.42(13)
C23 Eu1 C32 144.32(14)
C22 Eu1 C32 172.21(14)
C21 Eu1 C32 152.28(14)
C31 Eu1 C32 27.98(12)
C33 Eu1 C32 27.53(13)

loop_
_geom_bond_atom_site_label_1
_geom_bond_atom_site_label_2
_geom_bond_distance
C1 N1 1.295(5)
C1 C2 1.480(6)
C1 C12 1.548(6)
C2 C3 1.387(6)
C2 C7 1.418(6)
C3 C4 1.415(7)
C3 H3 0.9300
C4 C5 1.363(8)
C4 H4 0.9300
C5 C6 1.414(8)
C5 H5 0.9300
C6 C7 1.419(6)
C6 C8 1.416(8)
C7 C11 1.417(7)
C8 C9 1.361(8)
C8 H8 0.9300
C9 C10 1.411(7)
C9 H9 0.9300
C10 C11 1.387(6)
C10 H10 0.9300
C11 C12 1.495(6)
C12 N2 1.278(5)
C13 N1 1.501(5)
C13 C16 1.519(6)
C13 C14 1.532(6)
C13 C15 1.538(6)
C14 H14A 0.9600
C14 H14B 0.9600
C14 H14C 0.9600
C15 H15A 0.9600
C15 H15B 0.9600
C15 H15C 0.9600
C16 H16A 0.9600
C16 H16B 0.9600
C16 H16C 0.9600
C17 N2 1.502(5)
C17 C19 1.518(7)
C17 C20 1.527(7)
C17 C18 1.550(6)
C18 H18A 0.9600
C18 H18B 0.9600
C18 H18C 0.9600
C19 H19A 0.9600
C19 H19B 0.9600
C19 H19C 0.9600
C20 Eu1 3.244(5)
C20 H20A 0.9601
C20 H20B 0.9600
C20 H20C 0.9601
C21 C25 1.371(7)
C21 C22 1.389(7)
C21 C26 1.538(7)
C21 Eu1 2.929(4)
C22 C23 1.424(7)
C22 C27 1.525(7)
C22 Eu1 2.926(5)
C23 C24 1.412(7)
C23 C28 1.511(7)
C23 Eu1 2.924(4)
C24 C25 1.404(6)
C24 C29 1.497(7)
C24 Eu1 2.905(4)
C25 C30 1.515(7)
C25 Eu1 2.917(4)
C26 H26A 0.9600
C26 H26B 0.9600
C26 H26C 0.9600
C27 H27A 0.9600
C27 H27B 0.9600
C27 H27C 0.9600
C28 H28A 0.9600
C28 H28B 0.9600
C28 H28C 0.9600
C29 H29A 0.9600
C29 H29B 0.9600
C29 H29C 0.9600
C30 H30A 0.9600
C30 H30B 0.9600
C30 H30C 0.9600
C31 C35 1.403(6)
C31 C32 1.428(6)
C31 C36 1.504(6)
C31 Eu1 2.932(4)
C32 C33 1.412(7)
C32 C37 1.516(7)
C32 Eu1 2.974(4)
C33 C34 1.406(8)
C33 C38 1.503(7)
C33 Eu1 2.958(4)
C34 C35 1.403(7)
C34 C39 1.493(7)
C34 Eu1 2.903(5)
C35 C40 1.517(8)
C35 Eu1 2.885(4)
C36 H36A 0.9600
C36 H36B 0.9600
C36 H36C 0.9600
C37 H37A 0.9600
C37 H37B 0.9600
C37 H37C 0.9600
C38 H38A 0.9600
C38 H38B 0.9600
C38 H38C 0.9600
C39 H39A 0.9600
C39 H39B 0.9600
C39 H39C 0.9600
C40 H40A 0.9600
C40 H40B 0.9600
C40 H40C 0.9600
C41 C42 1.447(11)
C41 H41A 0.9600
C41 H41B 0.9600
C41 H41C 0.9600
C42 C47 1.353(11)
C42 C43 1.427(11)
C43 C44 1.482(11)
C43 H43 0.9300
C44 C45 1.269(11)
C44 H44 0.9300
C45 C46 1.277(12)
C45 H45 0.9300
C46 C47 1.290(12)
C46 H46 0.9300
C47 H47 0.9300
N1 Eu1 2.794(3)
N2 Eu1 2.768(3)

loop_
_geom_torsion_atom_site_label_1
_geom_torsion_atom_site_label_2
_geom_torsion_atom_site_label_3
_geom_torsion_atom_site_label_4
_geom_torsion
N1 C1 C2 C3 2.8(9)
C12 C1 C2 C3 -178.9(5)
N1 C1 C2 C7 -176.0(5)
C12 C1 C2 C7 2.3(4)
C7 C2 C3 C4 0.9(7)
C1 C2 C3 C4 -177.8(5)
C2 C3 C4 C5 -0.9(8)
C3 C4 C5 C6 0.5(9)
C4 C5 C6 C7 -0.3(8)
C4 C5 C6 C8 179.4(5)
C3 C2 C7 C11 -179.7(4)
C1 C2 C7 C11 -0.7(5)
C3 C2 C7 C6 -0.8(7)
C1 C2 C7 C6 178.3(4)
C5 C6 C7 C2 0.4(7)
C8 C6 C7 C2 -179.3(4)
C5 C6 C7 C11 179.3(4)
C8 C6 C7 C11 -0.4(7)
C5 C6 C8 C9 -177.9(5)
C7 C6 C8 C9 1.7(8)
C6 C8 C9 C10 -2.0(9)
C8 C9 C10 C11 0.8(8)
C9 C10 C11 C7 0.5(7)
C9 C10 C11 C12 180.0(5)
C2 C7 C11 C10 178.3(4)
C6 C7 C11 C10 -0.7(7)
C2 C7 C11 C12 -1.3(5)
C6 C7 C11 C12 179.7(4)
C10 C11 C12 N2 4.1(9)
C7 C11 C12 N2 -176.4(5)
C10 C11 C12 C1 -176.8(5)
C7 C11 C12 C1 2.7(4)
N1 C1 C12 N2 -5.1(6)
C2 C1 C12 N2 176.2(4)
N1 C1 C12 C11 175.6(3)
C2 C1 C12 C11 -3.1(4)
N2 C17 C20 Eu1 0.0(3)
C19 C17 C20 Eu1 -117.3(3)
C18 C17 C20 Eu1 118.5(3)
C25 C21 C22 C23 -0.5(5)
C26 C21 C22 C23 165.5(5)
Eu1 C21 C22 C23 -69.9(3)
C25 C21 C22 C27 -170.6(5)
C26 C21 C22 C27 -4.6(8)
Eu1 C21 C22 C27 120.0(5)
C25 C21 C22 Eu1 69.5(3)
C26 C21 C22 Eu1 -124.6(5)
C21 C22 C23 C24 0.6(5)
C27 C22 C23 C24 170.9(5)
Eu1 C22 C23 C24 -69.7(3)
C21 C22 C23 C28 -164.0(5)
C27 C22 C23 C28 6.3(8)
Eu1 C22 C23 C28 125.7(5)
C21 C22 C23 Eu1 70.3(3)
C27 C22 C23 Eu1 -119.4(5)
C22 C23 C24 C25 -0.6(5)
C28 C23 C24 C25 163.2(5)
Eu1 C23 C24 C25 -70.8(3)
C22 C23 C24 C29 -174.4(4)
C28 C23 C24 C29 -10.7(8)
Eu1 C23 C24 C29 115.4(4)
C22 C23 C24 Eu1 70.2(3)
C28 C23 C24 Eu1 -126.0(5)
C22 C21 C25 C24 0.1(5)
C26 C21 C25 C24 -166.7(4)
Eu1 C21 C25 C24 69.7(3)
C22 C21 C25 C30 168.5(4)
C26 C21 C25 C30 1.7(7)
Eu1 C21 C25 C30 -121.9(5)
C22 C21 C25 Eu1 -69.6(3)
C26 C21 C25 Eu1 123.6(4)
C23 C24 C25 C21 0.3(5)
C29 C24 C25 C21 173.7(5)
Eu1 C24 C25 C21 -70.6(3)
C23 C24 C25 C30 -168.1(4)
C29 C24 C25 C30 5.4(8)
Eu1 C24 C25 C30 121.0(5)
C23 C24 C25 Eu1 70.9(3)
C29 C24 C25 Eu1 -115.6(5)
C35 C31 C32 C33 0.3(5)
C36 C31 C32 C33 -168.5(4)
Eu1 C31 C32 C33 69.1(3)
C35 C31 C32 C37 169.3(4)
C36 C31 C32 C37 0.5(7)
Eu1 C31 C32 C37 -122.0(4)
C35 C31 C32 Eu1 -68.8(3)
C36 C31 C32 Eu1 122.4(4)
C31 C32 C33 C34 -0.5(5)
C37 C32 C33 C34 -168.7(4)
Eu1 C32 C33 C34 67.8(3)
C31 C32 C33 C38 171.0(4)
C37 C32 C33 C38 2.8(8)
Eu1 C32 C33 C38 -120.7(5)
C31 C32 C33 Eu1 -68.3(3)
C37 C32 C33 Eu1 123.5(5)
C32 C33 C34 C35 0.5(5)
C38 C33 C34 C35 -171.4(4)
Eu1 C33 C34 C35 70.2(3)
C32 C33 C34 C39 170.3(5)
C38 C33 C34 C39 -1.6(8)
Eu1 C33 C34 C39 -120.0(5)
C32 C33 C34 Eu1 -69.7(3)
C38 C33 C34 Eu1 118.4(4)
C33 C34 C35 C31 -0.3(5)
C39 C34 C35 C31 -169.5(5)
Eu1 C34 C35 C31 72.0(3)
C33 C34 C35 C40 176.2(4)
C39 C34 C35 C40 7.0(8)
Eu1 C34 C35 C40 -111.5(5)
C33 C34 C35 Eu1 -72.3(3)
C39 C34 C35 Eu1 118.5(5)
C32 C31 C35 C34 0.0(5)
C36 C31 C35 C34 167.9(4)
Eu1 C31 C35 C34 -71.2(3)
C32 C31 C35 C40 -176.5(4)
C36 C31 C35 C40 -8.5(8)
Eu1 C31 C35 C40 112.3(5)
C32 C31 C35 Eu1 71.2(3)
C36 C31 C35 Eu1 -120.9(5)
C47 C42 C43 C44 0.7(9)
C41 C42 C43 C44 -178.4(7)
C42 C43 C44 C45 -2.6(9)
C43 C44 C45 C46 3.6(11)
C44 C45 C46 C47 -2.4(13)
C45 C46 C47 C42 0.2(13)
C43 C42 C47 C46 0.5(11)
C41 C42 C47 C46 179.7(8)
C2 C1 N1 C13 0.6(7)
C12 C1 N1 C13 -177.5(3)
C2 C1 N1 Eu1 -172.3(4)
C12 C1 N1 Eu1 9.5(5)
C16 C13 N1 C1 179.2(4)
C14 C13 N1 C1 -63.5(5)
C15 C13 N1 C1 63.8(5)
C16 C13 N1 Eu1 -7.5(4)
C14 C13 N1 Eu1 109.8(3)
C15 C13 N1 Eu1 -122.9(3)
C11 C12 N2 C17 -2.5(7)
C1 C12 N2 C17 178.5(3)
C11 C12 N2 Eu1 177.0(4)
C1 C12 N2 Eu1 -1.9(5)
C19 C17 N2 C12 -65.7(5)
C20 C17 N2 C12 179.5(4)
C18 C17 N2 C12 62.9(5)
C19 C17 N2 Eu1 114.8(3)
C20 C17 N2 Eu1 0.0(4)
C18 C17 N2 Eu1 -116.6(3)
C12 N2 Eu1 N1 4.4(3)
C17 N2 Eu1 N1 -176.0(3)
C12 N2 Eu1 C35 92.3(3)
C17 N2 Eu1 C35 -88.1(3)
C12 N2 Eu1 C34 131.1(3)
C17 N2 Eu1 C34 -49.4(3)
C12 N2 Eu1 C24 -119.8(3)
C17 N2 Eu1 C24 59.8(3)
C12 N2 Eu1 C25 -98.0(3)
C17 N2 Eu1 C25 81.6(3)
C12 N2 Eu1 C23 -105.6(3)
C17 N2 Eu1 C23 73.9(3)
C12 N2 Eu1 C22 -77.7(3)
C17 N2 Eu1 C22 101.8(3)
C12 N2 Eu1 C21 -70.2(3)
C17 N2 Eu1 C21 109.3(3)
C12 N2 Eu1 C31 86.4(3)
C17 N2 Eu1 C31 -94.0(3)
C12 N2 Eu1 C33 133.9(3)
C17 N2 Eu1 C33 -46.5(3)
C12 N2 Eu1 C32 110.0(3)
C17 N2 Eu1 C32 -70.5(3)
C1 N1 Eu1 N2 -7.3(3)
C13 N1 Eu1 N2 179.2(3)
C1 N1 Eu1 C35 -137.6(3)
C13 N1 Eu1 C35 49.0(3)
C1 N1 Eu1 C34 -128.8(3)
C13 N1 Eu1 C34 57.8(3)
C1 N1 Eu1 C24 86.0(3)
C13 N1 Eu1 C24 -87.4(3)
C1 N1 Eu1 C25 117.2(3)
C13 N1 Eu1 C25 -56.3(3)
C1 N1 Eu1 C23 69.3(3)
C13 N1 Eu1 C23 -104.2(3)
C1 N1 Eu1 C22 87.1(3)
C13 N1 Eu1 C22 -86.3(3)
C1 N1 Eu1 C21 113.4(3)
C13 N1 Eu1 C21 -60.0(3)
C1 N1 Eu1 C31 -115.4(3)
C13 N1 Eu1 C31 71.2(3)
C1 N1 Eu1 C33 -90.6(3)
C13 N1 Eu1 C33 96.0(3)
C1 N1 Eu1 C32 -90.0(3)
C13 N1 Eu1 C32 96.6(3)
C34 C35 Eu1 N2 100.9(3)
C31 C35 Eu1 N2 -12.2(4)
C40 C35 Eu1 N2 -136.1(4)
C34 C35 Eu1 N1 166.9(3)
C31 C35 Eu1 N1 53.8(3)
C40 C35 Eu1 N1 -70.1(4)
C31 C35 Eu1 C34 -113.1(4)
C40 C35 Eu1 C34 123.0(5)
C34 C35 Eu1 C24 -47.5(3)
C31 C35 Eu1 C24 -160.5(3)
C40 C35 Eu1 C24 75.5(4)
C34 C35 Eu1 C25 -71.4(3)
C31 C35 Eu1 C25 175.5(3)
C40 C35 Eu1 C25 51.6(4)
C34 C35 Eu1 C23 -52.5(4)
C31 C35 Eu1 C23 -165.5(3)
C40 C35 Eu1 C23 70.5(5)
C34 C35 Eu1 C22 -93.2(4)
C31 C35 Eu1 C22 153.7(3)
C40 C35 Eu1 C22 29.8(5)
C34 C35 Eu1 C21 -95.3(3)
C31 C35 Eu1 C21 151.6(3)
C40 C35 Eu1 C21 27.7(4)
C34 C35 Eu1 C31 113.1(4)
C40 C35 Eu1 C31 -123.9(5)
C34 C35 Eu1 C33 37.1(3)
C31 C35 Eu1 C33 -76.0(3)
C40 C35 Eu1 C33 160.1(5)
C34 C35 Eu1 C32 75.9(3)
C31 C35 Eu1 C32 -37.2(3)
C40 C35 Eu1 C32 -161.1(5)
C35 C34 Eu1 N2 -106.1(3)
C33 C34 Eu1 N2 5.9(4)
C39 C34 Eu1 N2 128.2(6)
C35 C34 Eu1 N1 -18.0(4)
C33 C34 Eu1 N1 94.1(3)
C39 C34 Eu1 N1 -143.7(6)
C33 C34 Eu1 C35 112.1(4)
C39 C34 Eu1 C35 -125.7(8)
C35 C34 Eu1 C24 135.8(3)
C33 C34 Eu1 C24 -112.1(3)
C39 C34 Eu1 C24 10.1(6)
C35 C34 Eu1 C25 108.2(3)
C33 C34 Eu1 C25 -139.7(3)
C39 C34 Eu1 C25 -17.5(6)
C35 C34 Eu1 C23 142.6(3)
C33 C34 Eu1 C23 -105.4(3)
C39 C34 Eu1 C23 16.9(7)
C35 C34 Eu1 C22 112.7(3)
C33 C34 Eu1 C22 -135.2(3)
C39 C34 Eu1 C22 -13.0(7)
C35 C34 Eu1 C21 93.8(3)
C33 C34 Eu1 C21 -154.2(3)
C39 C34 Eu1 C21 -32.0(6)
C35 C34 Eu1 C31 -36.7(3)
C33 C34 Eu1 C31 75.4(3)
C39 C34 Eu1 C31 -162.4(7)
C35 C34 Eu1 C33 -112.1(4)
C39 C34 Eu1 C33 122.2(7)
C35 C34 Eu1 C32 -76.0(3)
C33 C34 Eu1 C32 36.0(3)
C39 C34 Eu1 C32 158.3(7)
C25 C24 Eu1 N2 143.9(3)
C23 C24 Eu1 N2 31.2(3)
C29 C24 Eu1 N2 -89.6(4)
C25 C24 Eu1 N1 76.4(3)
C23 C24 Eu1 N1 -36.3(3)
C29 C24 Eu1 N1 -157.2(4)
C25 C24 Eu1 C35 -60.0(3)
C23 C24 Eu1 C35 -172.7(3)
C29 C24 Eu1 C35 66.4(4)
C25 C24 Eu1 C34 -80.3(3)
C23 C24 Eu1 C34 167.0(3)
C29 C24 Eu1 C34 46.2(4)
C23 C24 Eu1 C25 -112.7(4)
C29 C24 Eu1 C25 126.4(6)
C25 C24 Eu1 C23 112.7(4)
C29 C24 Eu1 C23 -120.9(5)
C25 C24 Eu1 C22 74.9(3)
C23 C24 Eu1 C22 -37.8(3)
C29 C24 Eu1 C22 -158.7(5)
C25 C24 Eu1 C21 36.1(3)
C23 C24 Eu1 C21 -76.6(3)
C29 C24 Eu1 C21 162.5(5)
C25 C24 Eu1 C31 -72.7(3)
C23 C24 Eu1 C31 174.6(3)
C29 C24 Eu1 C31 53.7(5)
C25 C24 Eu1 C33 -106.2(3)
C23 C24 Eu1 C33 141.1(3)
C29 C24 Eu1 C33 20.2(4)
C25 C24 Eu1 C32 -108.5(3)
C23 C24 Eu1 C32 138.8(3)
C29 C24 Eu1 C32 18.0(5)
C21 C25 Eu1 N2 65.4(3)
C24 C25 Eu1 N2 -47.7(3)
C30 C25 Eu1 N2 -170.8(4)
C21 C25 Eu1 N1 -8.1(3)
C24 C25 Eu1 N1 -121.3(3)
C30 C25 Eu1 N1 115.7(4)
C21 C25 Eu1 C35 -122.0(3)
C24 C25 Eu1 C35 124.8(3)
C30 C25 Eu1 C35 1.8(4)
C21 C25 Eu1 C34 -148.6(3)
C24 C25 Eu1 C34 98.2(3)
C30 C25 Eu1 C34 -24.8(4)
C21 C25 Eu1 C24 113.2(4)
C30 C25 Eu1 C24 -123.0(6)
C21 C25 Eu1 C23 76.1(3)
C24 C25 Eu1 C23 -37.1(3)
C30 C25 Eu1 C23 -160.1(5)
C21 C25 Eu1 C22 36.3(3)
C24 C25 Eu1 C22 -76.9(3)
C30 C25 Eu1 C22 160.1(5)
C24 C25 Eu1 C21 -113.2(4)
C30 C25 Eu1 C21 123.8(5)
C21 C25 Eu1 C31 -119.5(3)
C24 C25 Eu1 C31 127.3(3)
C30 C25 Eu1 C31 4.3(5)
C21 C25 Eu1 C33 -166.8(3)
C24 C25 Eu1 C33 80.0(3)
C30 C25 Eu1 C33 -43.0(4)
C21 C25 Eu1 C32 -152.6(3)
C24 C25 Eu1 C32 94.2(3)
C30 C25 Eu1 C32 -28.8(5)
C24 C23 Eu1 N2 -151.0(3)
C22 C23 Eu1 N2 97.6(3)
C28 C23 Eu1 N2 -24.2(5)
C24 C23 Eu1 N1 151.6(3)
C22 C23 Eu1 N1 40.2(3)
C28 C23 Eu1 N1 -81.7(5)
C24 C23 Eu1 C35 10.1(4)
C22 C23 Eu1 C35 -101.3(3)
C28 C23 Eu1 C35 136.8(5)
C24 C23 Eu1 C34 -14.5(3)
C22 C23 Eu1 C34 -125.9(3)
C28 C23 Eu1 C34 112.2(5)
C22 C23 Eu1 C24 -111.4(4)
C28 C23 Eu1 C24 126.7(7)
C24 C23 Eu1 C25 36.9(3)
C22 C23 Eu1 C25 -74.5(3)
C28 C23 Eu1 C25 163.7(6)
C24 C23 Eu1 C22 111.4(4)
C28 C23 Eu1 C22 -121.8(7)
C24 C23 Eu1 C21 75.1(3)
C22 C23 Eu1 C21 -36.3(3)
C28 C23 Eu1 C21 -158.2(6)
C24 C23 Eu1 C31 -12.8(6)
C22 C23 Eu1 C31 -124.2(5)
C28 C23 Eu1 C31 113.9(6)
C24 C23 Eu1 C33 -45.9(3)
C22 C23 Eu1 C33 -157.3(3)
C28 C23 Eu1 C33 80.9(5)
C24 C23 Eu1 C32 -64.6(4)
C22 C23 Eu1 C32 -176.0(3)
C28 C23 Eu1 C32 62.1(6)
C21 C22 Eu1 N2 165.4(3)
C23 C22 Eu1 N2 -81.7(3)
C27 C22 Eu1 N2 41.1(5)
C21 C22 Eu1 N1 105.9(3)
C23 C22 Eu1 N1 -141.2(3)
C27 C22 Eu1 N1 -18.5(5)
C21 C22 Eu1 C35 -4.4(4)
C23 C22 Eu1 C35 108.5(3)
C27 C22 Eu1 C35 -128.8(5)
C21 C22 Eu1 C34 -42.1(4)
C23 C22 Eu1 C34 70.8(4)
C27 C22 Eu1 C34 -166.5(4)
C21 C22 Eu1 C24 -75.3(3)
C23 C22 Eu1 C24 37.6(3)
C27 C22 Eu1 C24 160.3(6)
C21 C22 Eu1 C25 -35.8(3)
C23 C22 Eu1 C25 77.1(3)
C27 C22 Eu1 C25 -160.2(6)
C21 C22 Eu1 C23 -112.9(4)
C27 C22 Eu1 C23 122.7(6)
C23 C22 Eu1 C21 112.9(4)
C27 C22 Eu1 C21 -124.4(6)
C21 C22 Eu1 C31 27.6(5)
C23 C22 Eu1 C31 140.5(3)
C27 C22 Eu1 C31 -96.8(6)
C21 C22 Eu1 C33 -77.2(4)
C23 C22 Eu1 C33 35.7(4)
C27 C22 Eu1 C33 158.5(4)
C21 C22 Eu1 C32 -95.5(11)
C23 C22 Eu1 C32 17.4(12)
C27 C22 Eu1 C32 140.1(9)
C25 C21 Eu1 N2 -130.6(3)
C22 C21 Eu1 N2 -16.4(3)
C26 C21 Eu1 N2 109.6(4)
C25 C21 Eu1 N1 172.8(3)
C22 C21 Eu1 N1 -72.9(3)
C26 C21 Eu1 N1 53.1(5)
C25 C21 Eu1 C35 62.5(3)
C22 C21 Eu1 C35 176.7(3)
C26 C21 Eu1 C35 -57.3(5)
C25 C21 Eu1 C34 33.0(3)
C22 C21 Eu1 C34 147.3(3)
C26 C21 Eu1 C34 -86.8(5)
C25 C21 Eu1 C24 -37.2(3)
C22 C21 Eu1 C24 77.0(3)
C26 C21 Eu1 C24 -157.0(5)
C22 C21 Eu1 C25 114.2(4)
C26 C21 Eu1 C25 -119.8(6)
C25 C21 Eu1 C23 -76.9(3)
C22 C21 Eu1 C23 37.4(3)
C26 C21 Eu1 C23 163.4(5)
C25 C21 Eu1 C22 -114.2(4)
C26 C21 Eu1 C22 126.0(6)
C25 C21 Eu1 C31 79.7(3)
C22 C21 Eu1 C31 -166.1(3)
C26 C21 Eu1 C31 -40.1(5)
C25 C21 Eu1 C33 17.2(4)
C22 C21 Eu1 C33 131.4(3)
C26 C21 Eu1 C33 -102.6(5)
C25 C21 Eu1 C32 48.9(4)
C22 C21 Eu1 C32 163.1(3)
C26 C21 Eu1 C32 -70.9(6)
C35 C31 Eu1 N2 170.9(3)
C32 C31 Eu1 N2 58.4(3)
C36 C31 Eu1 N2 -63.1(4)
C35 C31 Eu1 N1 -130.2(3)
C32 C31 Eu1 N1 117.3(3)
C36 C31 Eu1 N1 -4.2(4)
C32 C31 Eu1 C35 -112.5(4)
C36 C31 Eu1 C35 126.0(5)
C35 C31 Eu1 C34 36.9(3)
C32 C31 Eu1 C34 -75.6(3)
C36 C31 Eu1 C34 162.9(5)
C35 C31 Eu1 C24 26.3(4)
C32 C31 Eu1 C24 -86.1(3)
C36 C31 Eu1 C24 152.3(4)
C35 C31 Eu1 C25 -5.3(3)
C32 C31 Eu1 C25 -117.8(3)
C36 C31 Eu1 C25 120.7(4)
C35 C31 Eu1 C23 34.8(6)
C32 C31 Eu1 C23 -77.7(5)
C36 C31 Eu1 C23 160.8(4)
C35 C31 Eu1 C22 -53.5(5)
C32 C31 Eu1 C22 -166.0(3)
C36 C31 Eu1 C22 72.5(5)
C35 C31 Eu1 C21 -37.1(3)
C32 C31 Eu1 C21 -149.5(3)
C36 C31 Eu1 C21 88.9(4)
C35 C31 Eu1 C33 75.9(3)
C32 C31 Eu1 C33 -36.5(3)
C36 C31 Eu1 C33 -158.1(5)
C35 C31 Eu1 C32 112.5(4)
C36 C31 Eu1 C32 -121.5(5)
C34 C33 Eu1 N2 -175.5(3)
C32 C33 Eu1 N2 -61.4(3)
C38 C33 Eu1 N2 64.8(5)
C34 C33 Eu1 N1 -112.8(3)
C32 C33 Eu1 N1 1.3(4)
C38 C33 Eu1 N1 127.4(5)
C34 C33 Eu1 C35 -37.5(3)
C32 C33 Eu1 C35 76.6(3)
C38 C33 Eu1 C35 -157.3(6)
C32 C33 Eu1 C34 114.1(4)
C38 C33 Eu1 C34 -119.8(6)
C34 C33 Eu1 C24 69.8(3)
C32 C33 Eu1 C24 -176.1(3)
C38 C33 Eu1 C24 -49.9(5)
C34 C33 Eu1 C25 42.0(3)
C32 C33 Eu1 C25 156.1(3)
C38 C33 Eu1 C25 -77.8(5)
C34 C33 Eu1 C23 89.8(3)
C32 C33 Eu1 C23 -156.1(3)
C38 C33 Eu1 C23 -29.9(6)
C34 C33 Eu1 C22 71.2(4)
C32 C33 Eu1 C22 -174.7(3)
C38 C33 Eu1 C22 -48.6(6)
C34 C33 Eu1 C21 33.9(4)
C32 C33 Eu1 C21 148.0(3)
C38 C33 Eu1 C21 -85.8(5)
C34 C33 Eu1 C31 -76.9(3)
C32 C33 Eu1 C31 37.2(3)
C38 C33 Eu1 C31 163.3(6)
C34 C33 Eu1 C32 -114.1(4)
C38 C33 Eu1 C32 126.1(7)
C33 C32 Eu1 N2 121.9(3)
C31 C32 Eu1 N2 -125.2(3)
C37 C32 Eu1 N2 -5.1(4)
C33 C32 Eu1 N1 -179.0(3)
C31 C32 Eu1 N1 -66.1(3)
C37 C32 Eu1 N1 53.9(4)
C33 C32 Eu1 C35 -75.8(3)
C31 C32 Eu1 C35 37.1(3)
C37 C32 Eu1 C35 157.1(5)
C33 C32 Eu1 C34 -36.3(3)
C31 C32 Eu1 C34 76.5(3)
C37 C32 Eu1 C34 -163.4(5)
C33 C32 Eu1 C24 4.9(4)
C31 C32 Eu1 C24 117.7(3)
C37 C32 Eu1 C24 -122.2(4)
C33 C32 Eu1 C25 -30.8(4)
C31 C32 Eu1 C25 82.1(3)
C37 C32 Eu1 C25 -157.9(4)
C33 C32 Eu1 C23 36.9(4)
C31 C32 Eu1 C23 149.8(3)
C37 C32 Eu1 C23 -90.2(4)
C33 C32 Eu1 C22 22.9(12)
C31 C32 Eu1 C22 135.8(10)
C37 C32 Eu1 C22 -104.2(11)
C33 C32 Eu1 C21 -57.7(4)
C31 C32 Eu1 C21 55.2(4)
C37 C32 Eu1 C21 175.3(4)
C33 C32 Eu1 C31 -112.9(4)
C37 C32 Eu1 C31 120.0(5)
C31 C32 Eu1 C33 112.9(4)
C37 C32 Eu1 C33 -127.1(6)
